data_7215950
loop_
_publ_author_name
'Sarma, Bipul'
'Saikia, Basanta'

_publ_section_title
;
 Hydrogen bond synthon competition in the stabilization of theophylline
 cocrystals
;
_journal_issue 22
_journal_name_full CrystEngComm
_journal_page_first 4753
_journal_paper_doi 10.1039/c3ce42332h
_journal_volume 16
_journal_year 2014
_chemical_formula_moiety 'C7H9N4O2, C7H5O4, H2O'
_chemical_formula_sum 'C14 H16 N4 O7'
_chemical_formula_weight 352.31
_chemical_name_systematic
; 
 Theophylline, 2,6-Dihydroxybenzoic acid salt hydrate 
;
_space_group_IT_number 14
_symmetry_cell_setting monoclinic
_symmetry_space_group_name_Hall '-P 2ybc'
_symmetry_space_group_name_H-M 'P 1 21/c 1'
_atom_sites_solution_hydrogens geom
_atom_sites_solution_primary direct
_atom_sites_solution_secondary difmap
_audit_creation_method SHELXL-97
_cell_angle_alpha 90.00
_cell_angle_beta 94.469(2)
_cell_angle_gamma 90.00
_cell_formula_units_Z 4
_cell_length_a 14.8098(5)
_cell_length_b 6.6905(2)
_cell_length_c 15.8509(6)
_cell_measurement_reflns_used 8104
_cell_measurement_temperature 100(2)
_cell_measurement_theta_max 34.26
_cell_measurement_theta_min 2.58
_cell_volume 1565.81(9)
_computing_cell_refinement 'Bruker SAINT'
_computing_data_collection 'Bruker APEX2'
_computing_data_reduction 'Bruker SAINT'
_computing_molecular_graphics 'Bruker SHELXTL'
_computing_publication_material 'Bruker SHELXTL'
_computing_structure_refinement 'SHELXL-97 (Sheldrick, 2008)'
_computing_structure_solution 'SHELXS-97 (Sheldrick, 2008)'
_diffrn_ambient_temperature 100(2)
_diffrn_measured_fraction_theta_full 0.993
_diffrn_measured_fraction_theta_max 0.993
_diffrn_measurement_device_type 'Bruker APEX-II CCD'
_diffrn_measurement_method '\f and \w scans'
_diffrn_radiation_monochromator graphite
_diffrn_radiation_source 'fine-focus sealed tube'
_diffrn_radiation_type MoK\a
_diffrn_radiation_wavelength 0.71073
_diffrn_reflns_av_R_equivalents 0.0368
_diffrn_reflns_av_sigmaI/netI 0.0318
_diffrn_reflns_limit_h_max 23
_diffrn_reflns_limit_h_min -23
_diffrn_reflns_limit_k_max 10
_diffrn_reflns_limit_k_min -10
_diffrn_reflns_limit_l_max 25
_diffrn_reflns_limit_l_min -25
_diffrn_reflns_number 36046
_diffrn_reflns_theta_full 34.87
_diffrn_reflns_theta_max 34.87
_diffrn_reflns_theta_min 1.38
_exptl_absorpt_coefficient_mu 0.122
_exptl_absorpt_correction_T_max 0.9867
_exptl_absorpt_correction_T_min 0.9725
_exptl_absorpt_correction_type multi-scan
_exptl_absorpt_process_details SADABS
_exptl_crystal_colour colourless
_exptl_crystal_density_diffrn 1.494
_exptl_crystal_density_method 'not measured'
_exptl_crystal_description block
_exptl_crystal_F_000 736
_exptl_crystal_size_max 0.23
_exptl_crystal_size_mid 0.18
_exptl_crystal_size_min 0.11
_refine_diff_density_max 0.402
_refine_diff_density_min -0.324
_refine_diff_density_rms 0.090
_refine_ls_extinction_method none
_refine_ls_goodness_of_fit_ref 1.046
_refine_ls_hydrogen_treatment mixed
_refine_ls_matrix_type full
_refine_ls_number_parameters 252
_refine_ls_number_reflns 6785
_refine_ls_number_restraints 0
_refine_ls_restrained_S_all 1.046
_refine_ls_R_factor_all 0.1017
_refine_ls_R_factor_gt 0.0575
_refine_ls_shift/su_max 0.000
_refine_ls_shift/su_mean 0.000
_refine_ls_structure_factor_coef Fsqd
_refine_ls_weighting_details 'calc w=1/[\s^2^(Fo^2^)+(0.1172P)^2^+0.0640P] where P=(Fo^2^+2Fc^2^)/3'
_refine_ls_weighting_scheme calc
_refine_ls_wR_factor_gt 0.1670
_refine_ls_wR_factor_ref 0.2069
_reflns_number_gt 3938
_reflns_number_total 6785
_reflns_threshold_expression >2sigma(I)
_cod_data_source_file c3ce42332h.txt
_cod_data_source_block bs_theophy26dhba2_0m
_cod_depositor_comments
;
The following automatic conversions were performed:

'_symmetry_cell_setting' value 'Monoclinic' changed to 'monoclinic'
according to
/usr/data/users/saulius/crontab/automatic-downloads/rss-feeds/RSC/lib/dictionaries/cif_core.dic
dictionary named 'cif_core.dic' version 2.4.2 from 2011-04-26.

Automatic conversion script
Id: cif_fix_values 2281 2013-09-26 08:29:07Z andrius 
;
_cod_original_sg_symbol_H-M 'P2(1)/c  '
_cod_database_code 7215950

loop_
_symmetry_equiv_pos_as_xyz
'x, y, z'
'-x, y+1/2, -z+1/2'
'-x, -y, -z'
'x, -y-1/2, z-1/2'

loop_
_atom_site_label
_atom_site_type_symbol
_atom_site_fract_x
_atom_site_fract_y
_atom_site_fract_z
_atom_site_U_iso_or_equiv
_atom_site_adp_type
_atom_site_occupancy
_atom_site_symmetry_multiplicity
_atom_site_calc_flag
_atom_site_refinement_flags
O5 O 0.05813(7) 0.4623(2) 0.12729(8) 0.0563(3) Uani 1 1 d .
O7 O 0.03695(8) 0.4084(2) 0.41310(8) 0.0604(3) Uani 1 1 d .
O4 O 0.11268(7) 0.45537(19) -0.02098(6) 0.0513(3) Uani 1 1 d .
O3 O 0.25974(7) 0.46581(19) -0.03917(6) 0.0518(3) Uani 1 1 d .
O6 O 0.37700(7) 0.46958(19) 0.08738(8) 0.0543(3) Uani 1 1 d .
N4 N 0.88425(7) 0.46340(18) 0.31350(7) 0.0369(2) Uani 1 1 d .
O2 O 0.52781(6) 0.4779(2) 0.34371(7) 0.0533(3) Uani 1 1 d .
O1 O 0.80767(7) 0.45016(18) 0.48731(6) 0.0489(3) Uani 1 1 d .
C11 C 0.16588(11) 0.4724(2) 0.24365(9) 0.0457(3) Uani 1 1 d .
H11 H 0.1194 0.4724 0.2798 0.055 Uiso 1 1 calc R
C12 C 0.25472(12) 0.4778(2) 0.27570(9) 0.0506(4) Uani 1 1 d .
H12 H 0.2676 0.4821 0.3340 0.061 Uiso 1 1 calc R
C13 C 0.32540(10) 0.4771(2) 0.22404(10) 0.0470(3) Uani 1 1 d .
H13 H 0.3850 0.4808 0.2474 0.056 Uiso 1 1 calc R
C14 C 0.30677(8) 0.4708(2) 0.13630(8) 0.0371(3) Uani 1 1 d .
N1 N 0.66808(7) 0.46333(18) 0.41428(7) 0.0376(2) Uani 1 1 d .
C5 C 0.79679(7) 0.46516(19) 0.33768(7) 0.0321(2) Uani 1 1 d .
C1 C 0.87992(8) 0.4738(2) 0.22986(9) 0.0388(3) Uani 1 1 d .
H1 H 0.9298 0.4748 0.1977 0.047 Uiso 1 1 calc R
N3 N 0.79311(7) 0.48249(17) 0.19811(7) 0.0363(2) Uani 1 1 d .
N2 N 0.64898(7) 0.48108(17) 0.26449(7) 0.0347(2) Uani 1 1 d .
C10 C 0.14634(8) 0.4669(2) 0.15664(8) 0.0371(3) Uani 1 1 d .
C8 C 0.19379(9) 0.4618(2) 0.00832(8) 0.0378(3) Uani 1 1 d .
C9 C 0.21597(7) 0.46639(19) 0.10109(7) 0.0322(2) Uani 1 1 d .
C7 C 0.62429(11) 0.4549(3) 0.49406(9) 0.0591(5) Uani 1 1 d .
H7A H 0.6686 0.4226 0.5395 0.089 Uiso 1 1 calc R
H7B H 0.5779 0.3543 0.4902 0.089 Uiso 1 1 calc R
H7C H 0.5977 0.5824 0.5048 0.089 Uiso 1 1 calc R
C4 C 0.76253(8) 0.4591(2) 0.41930(8) 0.0345(2) Uani 1 1 d .
C2 C 0.74068(7) 0.47693(18) 0.26528(7) 0.0312(2) Uani 1 1 d .
C6 C 0.59010(10) 0.4904(3) 0.18573(9) 0.0508(4) Uani 1 1 d .
H6A H 0.6266 0.5015 0.1385 0.076 Uiso 1 1 calc R
H6B H 0.5511 0.6047 0.1871 0.076 Uiso 1 1 calc R
H6C H 0.5541 0.3712 0.1800 0.076 Uiso 1 1 calc R
C3 C 0.60958(8) 0.4743(2) 0.34072(8) 0.0368(3) Uani 1 1 d .
H7E H 0.057(2) 0.290(6) 0.436(2) 0.148(12) Uiso 1 1 d .
H7D H 0.079(2) 0.489(4) 0.453(2) 0.107(10) Uiso 1 1 d .
H5A H 0.0574(18) 0.469(4) 0.0696(19) 0.091(8) Uiso 1 1 d .
H6D H 0.349(2) 0.469(4) 0.031(2) 0.113(10) Uiso 1 1 d .
H4 H 0.9416(16) 0.454(3) 0.3500(14) 0.064(6) Uiso 1 1 d .
H3 H 0.7704(17) 0.499(3) 0.1355(16) 0.072(7) Uiso 1 1 d .

loop_
_atom_site_aniso_label
_atom_site_aniso_U_11
_atom_site_aniso_U_22
_atom_site_aniso_U_33
_atom_site_aniso_U_23
_atom_site_aniso_U_13
_atom_site_aniso_U_12
O5 0.0255(4) 0.0962(9) 0.0472(6) 0.0021(5) 0.0024(4) 0.0026(5)
O7 0.0409(5) 0.0817(9) 0.0552(6) 0.0011(6) -0.0182(5) 0.0026(6)
O4 0.0314(4) 0.0831(8) 0.0374(5) -0.0013(5) -0.0104(4) -0.0019(5)
O3 0.0377(5) 0.0852(8) 0.0327(4) 0.0013(5) 0.0048(4) 0.0012(5)
O6 0.0259(4) 0.0813(8) 0.0552(6) 0.0034(5) -0.0003(4) -0.0010(4)
N4 0.0215(4) 0.0509(6) 0.0380(5) 0.0017(4) -0.0002(3) 0.0011(4)
O2 0.0212(4) 0.0914(8) 0.0470(5) -0.0023(5) 0.0012(4) 0.0001(4)
O1 0.0328(4) 0.0804(7) 0.0321(4) 0.0003(4) -0.0070(3) -0.0027(5)
C11 0.0492(8) 0.0560(8) 0.0319(6) 0.0022(5) 0.0041(5) -0.0001(6)
C12 0.0620(9) 0.0555(8) 0.0315(6) 0.0015(5) -0.0136(6) -0.0006(7)
C13 0.0402(7) 0.0541(8) 0.0432(7) 0.0021(6) -0.0189(6) -0.0018(6)
C14 0.0265(5) 0.0432(6) 0.0400(6) 0.0020(5) -0.0073(4) -0.0007(5)
N1 0.0244(4) 0.0579(6) 0.0305(4) -0.0022(4) 0.0013(3) -0.0004(4)
C5 0.0209(4) 0.0432(6) 0.0318(5) 0.0004(4) -0.0001(4) 0.0010(4)
C1 0.0252(5) 0.0517(7) 0.0398(6) 0.0022(5) 0.0054(4) 0.0016(5)
N3 0.0287(5) 0.0486(6) 0.0315(5) 0.0015(4) 0.0026(4) 0.0020(4)
N2 0.0211(4) 0.0518(6) 0.0307(4) -0.0005(4) -0.0021(3) 0.0006(4)
C10 0.0284(5) 0.0479(7) 0.0348(5) 0.0023(5) 0.0001(4) 0.0011(5)
C8 0.0299(5) 0.0516(7) 0.0309(5) -0.0004(5) -0.0036(4) -0.0007(5)
C9 0.0251(5) 0.0417(6) 0.0289(5) 0.0010(4) -0.0036(4) 0.0000(4)
C7 0.0376(7) 0.1059(14) 0.0345(6) -0.0068(7) 0.0072(5) -0.0004(8)
C4 0.0254(5) 0.0453(6) 0.0321(5) -0.0020(5) -0.0025(4) -0.0013(4)
C2 0.0220(4) 0.0398(6) 0.0314(5) -0.0001(4) -0.0005(4) 0.0005(4)
C6 0.0285(5) 0.0868(11) 0.0355(6) -0.0007(6) -0.0079(5) 0.0018(6)
C3 0.0224(5) 0.0524(7) 0.0350(5) -0.0029(5) -0.0010(4) 0.0001(5)

loop_
_atom_type_symbol
_atom_type_description
_atom_type_scat_dispersion_real
_atom_type_scat_dispersion_imag
_atom_type_scat_source
C C 0.0033 0.0016 'International Tables Vol C Tables 4.2.6.8 and 6.1.1.4'
H H 0.0000 0.0000 'International Tables Vol C Tables 4.2.6.8 and 6.1.1.4'
N N 0.0061 0.0033 'International Tables Vol C Tables 4.2.6.8 and 6.1.1.4'
O O 0.0106 0.0060 'International Tables Vol C Tables 4.2.6.8 and 6.1.1.4'

loop_
_geom_angle_atom_site_label_1
_geom_angle_atom_site_label_2
_geom_angle_atom_site_label_3
_geom_angle
C10 O5 H5A 106.2(17)
H7E O7 H7D 93(2)
C14 O6 H6D 103(2)
C1 N4 C5 107.74(10)
C1 N4 H4 124.0(13)
C5 N4 H4 128.2(13)
C12 C11 C10 119.20(14)
C12 C11 H11 120.4
C10 C11 H11 120.4
C11 C12 C13 122.02(13)
C11 C12 H12 119.0
C13 C12 H12 119.0
C12 C13 C14 119.42(13)
C12 C13 H13 120.3
C14 C13 H13 120.3
O6 C14 C13 118.20(12)
O6 C14 C9 121.74(12)
C13 C14 C9 120.06(13)
C4 N1 C3 126.98(11)
C4 N1 C7 117.31(11)
C3 N1 C7 115.71(10)
C2 C5 N4 106.87(10)
C2 C5 C4 121.84(10)
N4 C5 C4 131.29(10)
N4 C1 N3 110.31(11)
N4 C1 H1 124.8
N3 C1 H1 124.8
C1 N3 C2 106.98(10)
C1 N3 H3 126.6(13)
C2 N3 H3 126.3(13)
C2 N2 C3 118.76(10)
C2 N2 C6 122.44(11)
C3 N2 C6 118.79(10)
O5 C10 C11 117.62(13)
O5 C10 C9 121.33(11)
C11 C10 C9 121.05(12)
O4 C8 O3 122.41(12)
O4 C8 C9 120.00(12)
O3 C8 C9 117.60(11)
C10 C9 C14 118.24(11)
C10 C9 C8 120.29(11)
C14 C9 C8 121.47(12)
N1 C7 H7A 109.5
N1 C7 H7B 109.5
H7A C7 H7B 109.5
N1 C7 H7C 109.5
H7A C7 H7C 109.5
H7B C7 H7C 109.5
O1 C4 N1 121.82(12)
O1 C4 C5 126.24(11)
N1 C4 C5 111.93(10)
N2 C2 C5 123.49(11)
N2 C2 N3 128.40(11)
C5 C2 N3 108.11(10)
N2 C6 H6A 109.5
N2 C6 H6B 109.5
H6A C6 H6B 109.5
N2 C6 H6C 109.5
H6A C6 H6C 109.5
H6B C6 H6C 109.5
O2 C3 N2 121.51(12)
O2 C3 N1 121.51(12)
N2 C3 N1 116.98(10)

loop_
_geom_bond_atom_site_label_1
_geom_bond_atom_site_label_2
_geom_bond_distance
O5 C10 1.3526(16)
O5 H5A 0.91(3)
O7 H7E 0.91(4)
O7 H7D 1.01(3)
O4 C8 1.2544(15)
O3 C8 1.2790(16)
O6 C14 1.3450(18)
O6 H6D 0.96(3)
N4 C1 1.3241(18)
N4 C5 1.3791(15)
N4 H4 0.99(2)
O2 C3 1.2158(15)
O1 C4 1.2248(15)
C11 C12 1.373(2)
C11 C10 1.3874(18)
C11 H11 0.9300
C12 C13 1.378(3)
C12 H12 0.9300
C13 C14 1.3973(19)
C13 H13 0.9300
C14 C9 1.4155(16)
N1 C4 1.3951(15)
N1 C3 1.3993(16)
N1 C7 1.4665(17)
C5 C2 1.3657(15)
C5 C4 1.4267(17)
C1 N3 1.3449(16)
C1 H1 0.9300
N3 C2 1.3662(15)
N3 H3 1.03(3)
N2 C2 1.3574(14)
N2 C3 1.3830(16)
N2 C6 1.4673(16)
C10 C9 1.4072(18)
C8 C9 1.4818(17)
C7 H7A 0.9600
C7 H7B 0.9600
C7 H7C 0.9600
C6 H6A 0.9600
C6 H6B 0.9600
C6 H6C 0.9600

loop_
_geom_torsion_atom_site_label_1
_geom_torsion_atom_site_label_2
_geom_torsion_atom_site_label_3
_geom_torsion_atom_site_label_4
_geom_torsion
C10 C11 C12 C13 -0.3(2)
C11 C12 C13 C14 0.0(2)
C12 C13 C14 O6 -179.76(13)
C12 C13 C14 C9 0.4(2)
C1 N4 C5 C2 -0.01(14)
C1 N4 C5 C4 -179.29(13)
C5 N4 C1 N3 0.08(15)
N4 C1 N3 C2 -0.12(15)
C12 C11 C10 O5 -179.80(14)
C12 C11 C10 C9 0.2(2)
O5 C10 C9 C14 -179.82(13)
C11 C10 C9 C14 0.2(2)
O5 C10 C9 C8 0.3(2)
C11 C10 C9 C8 -179.63(13)
O6 C14 C9 C10 179.65(13)
C13 C14 C9 C10 -0.5(2)
O6 C14 C9 C8 -0.5(2)
C13 C14 C9 C8 179.38(13)
O4 C8 C9 C10 -1.0(2)
O3 C8 C9 C10 178.53(13)
O4 C8 C9 C14 179.12(13)
O3 C8 C9 C14 -1.3(2)
C3 N1 C4 O1 179.67(13)
C7 N1 C4 O1 -0.5(2)
C3 N1 C4 C5 -0.69(19)
C7 N1 C4 C5 179.15(14)
C2 C5 C4 O1 -179.40(13)
N4 C5 C4 O1 -0.2(2)
C2 C5 C4 N1 0.98(17)
N4 C5 C4 N1 -179.83(13)
C3 N2 C2 C5 0.42(18)
C6 N2 C2 C5 -178.96(14)
C3 N2 C2 N3 -179.86(12)
C6 N2 C2 N3 0.8(2)
N4 C5 C2 N2 179.71(12)
C4 C5 C2 N2 -0.92(19)
N4 C5 C2 N3 -0.07(14)
C4 C5 C2 N3 179.30(11)
C1 N3 C2 N2 -179.65(12)
C1 N3 C2 C5 0.11(14)
C2 N2 C3 O2 179.89(13)
C6 N2 C3 O2 -0.7(2)
C2 N2 C3 N1 -0.08(17)
C6 N2 C3 N1 179.32(13)
C4 N1 C3 O2 -179.70(14)
C7 N1 C3 O2 0.5(2)
C4 N1 C3 N2 0.3(2)
C7 N1 C3 N2 -179.57(13)
